data_1553744
loop_
_publ_author_name
'Bettinger, Holger F.'
'Einholz, Ralf'
'G\"ottler, Andreas'
'Junge, Marc'
'S\"attele, Marie-Sophie'
'Schnepf, Andreas'
'Schrenk, Claudio'
'Schundelmeier, Simon'
'Speiser, Bernd'

_publ_section_title
;
 6,6&#x2032;,11,11&#x2032;-Tetra((triisopropylsilyl)ethynyl)-anti-[2.2](1,4)tetracenophane:
 a covalently coupled tetracene dimer and its structural, electrochemical,
 and photophysical characterization
;
_journal_issue 5
_journal_name_full 'Organic Chemistry Frontiers'
_journal_page_first 853
_journal_paper_doi 10.1039/C7QO00117G
_journal_volume 4
_journal_year 2017
_chemical_formula_moiety 'C84 H108 Si4'
_chemical_formula_sum 'C84 H108 Si4'
_chemical_formula_weight 1230.06
_space_group_crystal_system triclinic
_space_group_IT_number 2
_space_group_name_Hall '-P 1'
_space_group_name_H-M_alt 'P -1'
_atom_sites_solution_hydrogens geom
_atom_sites_solution_primary direct
_audit_creation_date 2016-12-12
_audit_creation_method
;
Olex2 1.2
(compiled 2016.11.30 svn.r3356 for OlexSys, GUI svn.r5269)
;
_audit_update_record
;
2016-12-21 deposited with the CCDC.
2017-04-13 downloaded from the CCDC.
;
_cell_angle_alpha 72.588(3)
_cell_angle_beta 88.716(3)
_cell_angle_gamma 77.009(2)
_cell_formula_units_Z 1
_cell_length_a 8.2685(16)
_cell_length_b 13.793(3)
_cell_length_c 17.645(3)
_cell_measurement_reflns_used 2894
_cell_measurement_temperature 150
_cell_measurement_theta_max 30.230
_cell_measurement_theta_min 2.554
_cell_volume 1868.8(6)
_computing_cell_refinement 'SAINT v8.27A (Bruker, 2012)'
_computing_data_reduction 'SAINT v8.27A (Bruker, 2012)'
_computing_molecular_graphics 'Olex2 (Dolomanov et al., 2009)'
_computing_publication_material 'Olex2 (Dolomanov et al., 2009)'
_computing_structure_refinement 'ShelXL (Sheldrick, 2015)'
_computing_structure_solution 'ShelXS (Sheldrick, 2008)'
_diffrn_ambient_temperature 150
_diffrn_detector_area_resol_mean 8
_diffrn_measured_fraction_theta_full 0.986
_diffrn_measured_fraction_theta_max 0.986
_diffrn_measurement_device_type 'Bruker SMART Apex'
_diffrn_measurement_method 'CCD area detector'
_diffrn_radiation_monochromator silicon
_diffrn_radiation_source synchrotron
_diffrn_radiation_type synchrotron
_diffrn_radiation_wavelength 0.80000
_diffrn_reflns_av_R_equivalents 0.0444
_diffrn_reflns_av_unetI/netI 0.0916
_diffrn_reflns_Laue_measured_fraction_full 0.986
_diffrn_reflns_Laue_measured_fraction_max 0.986
_diffrn_reflns_limit_h_max 9
_diffrn_reflns_limit_h_min -9
_diffrn_reflns_limit_k_max 14
_diffrn_reflns_limit_k_min -15
_diffrn_reflns_limit_l_max 15
_diffrn_reflns_limit_l_min -20
_diffrn_reflns_number 9239
_diffrn_reflns_point_group_measured_fraction_full 0.986
_diffrn_reflns_point_group_measured_fraction_max 0.986
_diffrn_reflns_theta_full 27.499
_diffrn_reflns_theta_max 27.499
_diffrn_reflns_theta_min 1.894
_exptl_absorpt_coefficient_mu 0.165
_exptl_absorpt_correction_T_max 0.7460
_exptl_absorpt_correction_T_min 0.6592
_exptl_absorpt_correction_type multi-scan
_exptl_absorpt_process_details
;
SADABS-2012/1 (Bruker,2012) was used for absorption correction.
wR2(int) was 0.0699 before and 0.0503 after correction.
The Ratio of minimum to maximum transmission is 0.8836.
The \l/2 correction factor is 0.0015.
;
_exptl_crystal_colour red
_exptl_crystal_colour_primary red
_exptl_crystal_density_diffrn 1.093
_exptl_crystal_description needle
_exptl_crystal_F_000 668
_exptl_crystal_size_max 0.1
_exptl_crystal_size_mid 0.06
_exptl_crystal_size_min 0.05
_refine_diff_density_max 0.413
_refine_diff_density_min -0.340
_refine_diff_density_rms 0.055
_refine_ls_extinction_method none
_refine_ls_goodness_of_fit_ref 1.015
_refine_ls_hydrogen_treatment constr
_refine_ls_matrix_type full
_refine_ls_number_parameters 409
_refine_ls_number_reflns 5950
_refine_ls_number_restraints 0
_refine_ls_restrained_S_all 1.015
_refine_ls_R_factor_all 0.0904
_refine_ls_R_factor_gt 0.0564
_refine_ls_shift/su_max 0.000
_refine_ls_shift/su_mean 0.000
_refine_ls_structure_factor_coef Fsqd
_refine_ls_weighting_details 'w=1/[\s^2^(Fo^2^)+(0.0669P)^2^] where P=(Fo^2^+2Fc^2^)/3'
_refine_ls_weighting_scheme calc
_refine_ls_wR_factor_gt 0.1314
_refine_ls_wR_factor_ref 0.1438
_reflns_Friedel_coverage 0.000
_reflns_number_gt 3973
_reflns_number_total 5950
_reflns_threshold_expression 'I > 2\s(I)'
_cod_data_source_file c7qo00117g2.cif
_cod_data_source_block 1
_cod_original_cell_volume 1868.9(6)
_cod_database_code 1553744
_shelx_space_group_comment
;
The symmetry employed for this shelxl refinement is uniquely defined
by the following loop, which should always be used as a source of
symmetry information in preference to the above space-group names.
They are only intended as comments.
;
_olex2_refinement_description
;
1. Fixed Uiso
 At 1.2 times of:
  All C(H) groups, All C(H,H) groups
 At 1.5 times of:
  All C(H,H,H) groups
2.a Ternary CH refined with riding coordinates:
 C25(H25), C28(H28), C31(H31), C34(H34), C37(H37), C40(H40)
2.b Secondary CH2 refined with riding coordinates:
 C19(H19A,H19B), C20(H20A,H20B)
2.c Aromatic/amide H refined with riding coordinates:
 C1(H1), C2(H2), C3(H3), C4(H4), C8(H8), C11(H11), C12(H12), C15(H15)
2.d Idealised Me refined as rotating group:
 C26(H26A,H26B,H26C), C27(H27A,H27B,H27C), C29(H29A,H29B,H29C), C30(H30A,H30B,
 H30C), C32(H32A,H32B,H32C), C33(H33A,H33B,H33C), C35(H35A,H35B,H35C), C36(H36A,
 H36B,H36C), C38(H38A,H38B,H38C), C39(H39A,H39B,H39C), C41(H41A,H41B,H41C),
 C42(H42A,H42B,H42C)
;
_shelx_shelxl_version_number 2014/7
_olex2_submission_special_instructions 'No special instructions were received'

loop_
_space_group_symop_operation_xyz
'x, y, z'
'-x, -y, -z'

loop_
_atom_site_label
_atom_site_type_symbol
_atom_site_fract_x
_atom_site_fract_y
_atom_site_fract_z
_atom_site_U_iso_or_equiv
_atom_site_adp_type
_atom_site_occupancy
_atom_site_site_symmetry_order
_atom_site_calc_flag
_atom_site_refinement_flags_posn
Si1 Si 0.65091(9) 0.69399(6) 0.38714(5) 0.0195(2) Uani 1 1 d .
Si2 Si 1.44484(9) 1.33181(6) 0.16632(5) 0.0195(2) Uani 1 1 d .
C1 C 1.0736(3) 0.8911(2) 0.44933(18) 0.0214(7) Uani 1 1 d .
H1 H 1.0101 0.8398 0.4673 0.026 Uiso 1 1 calc R
C2 C 1.1737(3) 0.9067(2) 0.50230(19) 0.0257(7) Uani 1 1 d .
H2 H 1.1804 0.8659 0.5565 0.031 Uiso 1 1 calc R
C3 C 1.2688(3) 0.9840(2) 0.47719(18) 0.0245(7) Uani 1 1 d .
H3 H 1.3365 0.9955 0.5149 0.029 Uiso 1 1 calc R
C4 C 1.2630(3) 1.0411(2) 0.39958(18) 0.0233(7) Uani 1 1 d .
H4 H 1.3284 1.0916 0.3836 0.028 Uiso 1 1 calc R
C5 C 1.1606(3) 1.0270(2) 0.34104(17) 0.0183(7) Uani 1 1 d .
C6 C 1.1549(3) 1.0850(2) 0.26023(17) 0.0172(6) Uani 1 1 d .
C7 C 1.0551(3) 1.0671(2) 0.20265(17) 0.0173(6) Uani 1 1 d .
C8 C 1.0541(3) 1.1194(2) 0.12094(17) 0.0182(7) Uani 1 1 d .
H8 H 1.1214 1.1687 0.1037 0.022 Uiso 1 1 calc R
C9 C 0.9590(3) 1.1022(2) 0.06418(17) 0.0179(6) Uani 1 1 d .
C10 C 0.9656(3) 1.1521(2) -0.02039(17) 0.0191(7) Uani 1 1 d .
C11 C 0.8478(3) 1.1441(2) -0.06971(18) 0.0207(7) Uani 1 1 d .
H11 H 0.8316 1.1894 -0.1227 0.025 Uiso 1 1 calc R
C12 C 0.7487(3) 1.0691(2) -0.04353(17) 0.0207(7) Uani 1 1 d .
H12 H 0.6687 1.0653 -0.0797 0.025 Uiso 1 1 calc R
C13 C 0.7659(3) 1.0029(2) 0.03208(18) 0.0200(7) Uani 1 1 d .
C14 C 0.8568(3) 1.0261(2) 0.09100(17) 0.0185(7) Uani 1 1 d .
C15 C 0.8574(3) 0.9747(2) 0.17167(17) 0.0191(7) Uani 1 1 d .
H15 H 0.7898 0.9256 0.1890 0.023 Uiso 1 1 calc R
C16 C 0.9538(3) 0.9921(2) 0.22891(17) 0.0169(6) Uani 1 1 d .
C17 C 0.9572(3) 0.9354(2) 0.31131(17) 0.0178(6) Uani 1 1 d .
C18 C 1.0615(3) 0.9500(2) 0.36713(17) 0.0181(7) Uani 1 1 d .
C19 C 0.7238(3) 0.8966(2) 0.04843(18) 0.0239(7) Uani 1 1 d .
H19A H 0.6480 0.8987 0.0050 0.029 Uiso 1 1 calc R
H19B H 0.6652 0.8810 0.0987 0.029 Uiso 1 1 calc R
C20 C 0.8853(3) 0.8066(2) 0.05499(17) 0.0226(7) Uani 1 1 d .
H20A H 0.9117 0.7660 0.1116 0.027 Uiso 1 1 calc R
H20B H 0.8624 0.7586 0.0267 0.027 Uiso 1 1 calc R
C21 C 0.8566(3) 0.8599(2) 0.33743(17) 0.0186(7) Uani 1 1 d .
C22 C 0.7726(3) 0.7958(2) 0.35799(18) 0.0240(7) Uani 1 1 d .
C23 C 1.2516(3) 1.1624(2) 0.23354(17) 0.0191(7) Uani 1 1 d .
C24 C 1.3307(3) 1.2291(2) 0.21029(18) 0.0219(7) Uani 1 1 d .
C25 C 0.6582(4) 0.6451(2) 0.49918(18) 0.0268(7) Uani 1 1 d .
H25 H 0.5897 0.5915 0.5145 0.032 Uiso 1 1 calc R
C26 C 0.8315(4) 0.5925(3) 0.5353(2) 0.0612(13) Uani 1 1 d .
H26A H 0.8745 0.5312 0.5174 0.092 Uiso 1 1 calc GR
H26B H 0.8282 0.5706 0.5935 0.092 Uiso 1 1 calc GR
H26C H 0.9041 0.6415 0.5186 0.092 Uiso 1 1 calc GR
C27 C 0.5825(5) 0.7308(3) 0.5360(2) 0.0568(12) Uani 1 1 d .
H27A H 0.6422 0.7870 0.5194 0.085 Uiso 1 1 calc GR
H27B H 0.5915 0.7020 0.5941 0.085 Uiso 1 1 calc GR
H27C H 0.4652 0.7585 0.5183 0.085 Uiso 1 1 calc GR
C28 C 0.7620(3) 0.5873(2) 0.34546(19) 0.0256(7) Uani 1 1 d .
H28 H 0.8815 0.5721 0.3632 0.031 Uiso 1 1 calc R
C29 C 0.7084(4) 0.4829(3) 0.3770(2) 0.0454(10) Uani 1 1 d .
H29A H 0.7155 0.4602 0.4352 0.068 Uiso 1 1 calc GR
H29B H 0.7819 0.4300 0.3575 0.068 Uiso 1 1 calc GR
H29C H 0.5937 0.4920 0.3582 0.068 Uiso 1 1 calc GR
C30 C 0.7583(4) 0.6214(3) 0.2543(2) 0.0413(9) Uani 1 1 d .
H30A H 0.6449 0.6315 0.2335 0.062 Uiso 1 1 calc GR
H30B H 0.8330 0.5674 0.2364 0.062 Uiso 1 1 calc GR
H30C H 0.7947 0.6870 0.2348 0.062 Uiso 1 1 calc GR
C31 C 0.4303(3) 0.7581(2) 0.34676(18) 0.0236(7) Uani 1 1 d .
H31 H 0.3843 0.8058 0.3789 0.028 Uiso 1 1 calc R
C32 C 0.3173(4) 0.6805(3) 0.3593(2) 0.0448(10) Uani 1 1 d .
H32A H 0.3508 0.6354 0.3253 0.067 Uiso 1 1 calc GR
H32B H 0.2017 0.7190 0.3454 0.067 Uiso 1 1 calc GR
H32C H 0.3274 0.6376 0.4151 0.067 Uiso 1 1 calc GR
C33 C 0.4140(4) 0.8270(3) 0.26018(19) 0.0345(8) Uani 1 1 d .
H33A H 0.4832 0.8778 0.2534 0.052 Uiso 1 1 calc GR
H33B H 0.2977 0.8640 0.2462 0.052 Uiso 1 1 calc GR
H33C H 0.4507 0.7834 0.2254 0.052 Uiso 1 1 calc GR
C34 C 1.6721(3) 1.2717(2) 0.19452(18) 0.0234(7) Uani 1 1 d .
H34 H 1.7041 1.2128 0.1711 0.028 Uiso 1 1 calc R
C35 C 1.7849(4) 1.3473(3) 0.1591(2) 0.0387(9) Uani 1 1 d .
H35A H 1.7668 1.3729 0.1011 0.058 Uiso 1 1 calc GR
H35B H 1.9014 1.3108 0.1729 0.058 Uiso 1 1 calc GR
H35C H 1.7582 1.4064 0.1808 0.058 Uiso 1 1 calc GR
C36 C 1.7058(4) 1.2242(3) 0.28432(19) 0.0345(8) Uani 1 1 d .
H36A H 1.6789 1.2796 0.3098 0.052 Uiso 1 1 calc GR
H36B H 1.8233 1.1887 0.2957 0.052 Uiso 1 1 calc GR
H36C H 1.6367 1.1738 0.3051 0.052 Uiso 1 1 calc GR
C37 C 1.3642(3) 1.4452(2) 0.20672(18) 0.0254(7) Uani 1 1 d .
H37 H 1.4295 1.4298 0.2576 0.031 Uiso 1 1 calc R
C38 C 1.1801(4) 1.4594(3) 0.2272(2) 0.0407(9) Uani 1 1 d .
H38A H 1.1107 1.4776 0.1785 0.061 Uiso 1 1 calc GR
H38B H 1.1502 1.5154 0.2520 0.061 Uiso 1 1 calc GR
H38C H 1.1623 1.3942 0.2642 0.061 Uiso 1 1 calc GR
C39 C 1.3943(4) 1.5488(2) 0.1518(2) 0.0377(9) Uani 1 1 d .
H39A H 1.5123 1.5403 0.1405 0.057 Uiso 1 1 calc GR
H39B H 1.3617 1.6032 0.1779 0.057 Uiso 1 1 calc GR
H39C H 1.3279 1.5688 0.1019 0.057 Uiso 1 1 calc GR
C40 C 1.4051(4) 1.3683(2) 0.05523(18) 0.0240(7) Uani 1 1 d .
H40 H 1.4646 1.4245 0.0296 0.029 Uiso 1 1 calc R
C41 C 1.2195(4) 1.4112(2) 0.0296(2) 0.0330(8) Uani 1 1 d .
H41A H 1.1558 1.3613 0.0593 0.049 Uiso 1 1 calc GR
H41B H 1.2044 1.4217 -0.0275 0.049 Uiso 1 1 calc GR
H41C H 1.1801 1.4780 0.0406 0.049 Uiso 1 1 calc GR
C42 C 1.4783(4) 1.2743(2) 0.02555(19) 0.0299(8) Uani 1 1 d .
H42A H 1.5998 1.2578 0.0320 0.045 Uiso 1 1 calc GR
H42B H 1.4454 1.2913 -0.0308 0.045 Uiso 1 1 calc GR
H42C H 1.4364 1.2140 0.0565 0.045 Uiso 1 1 calc GR

loop_
_atom_site_aniso_label
_atom_site_aniso_U_11
_atom_site_aniso_U_22
_atom_site_aniso_U_33
_atom_site_aniso_U_23
_atom_site_aniso_U_13
_atom_site_aniso_U_12
Si1 0.0205(4) 0.0191(4) 0.0194(5) -0.0039(4) 0.0014(3) -0.0082(3)
Si2 0.0228(4) 0.0183(4) 0.0197(5) -0.0057(4) 0.0021(3) -0.0091(3)
C1 0.0216(15) 0.0198(16) 0.0228(18) -0.0060(14) 0.0030(13) -0.0055(12)
C2 0.0268(16) 0.0311(18) 0.0175(17) -0.0049(14) 0.0007(13) -0.0065(14)
C3 0.0258(16) 0.0325(18) 0.0174(17) -0.0096(14) -0.0033(13) -0.0081(14)
C4 0.0218(15) 0.0283(17) 0.0225(18) -0.0075(14) -0.0012(13) -0.0112(13)
C5 0.0161(14) 0.0204(16) 0.0203(17) -0.0091(13) 0.0036(12) -0.0043(12)
C6 0.0186(14) 0.0167(15) 0.0189(17) -0.0080(13) 0.0032(12) -0.0057(12)
C7 0.0181(14) 0.0149(15) 0.0198(17) -0.0074(13) 0.0038(12) -0.0031(12)
C8 0.0177(14) 0.0179(15) 0.0208(17) -0.0073(13) 0.0042(13) -0.0059(12)
C9 0.0179(14) 0.0181(15) 0.0187(17) -0.0076(13) 0.0017(12) -0.0036(12)
C10 0.0216(15) 0.0150(15) 0.0212(17) -0.0074(13) -0.0001(13) -0.0028(12)
C11 0.0230(15) 0.0183(16) 0.0181(17) -0.0054(13) 0.0008(13) 0.0008(13)
C12 0.0137(14) 0.0292(17) 0.0215(18) -0.0146(14) -0.0021(12) 0.0002(12)
C13 0.0141(13) 0.0274(17) 0.0200(17) -0.0104(14) 0.0015(12) -0.0034(12)
C14 0.0162(14) 0.0202(15) 0.0199(17) -0.0088(13) 0.0015(12) -0.0022(12)
C15 0.0202(14) 0.0183(15) 0.0204(17) -0.0064(13) 0.0049(13) -0.0073(12)
C16 0.0155(13) 0.0183(15) 0.0184(16) -0.0074(13) 0.0008(12) -0.0042(12)
C17 0.0184(14) 0.0165(15) 0.0191(16) -0.0065(13) 0.0042(12) -0.0043(12)
C18 0.0163(14) 0.0197(15) 0.0180(17) -0.0064(13) 0.0024(12) -0.0028(12)
C19 0.0246(15) 0.0323(18) 0.0217(18) -0.0130(15) 0.0018(13) -0.0143(14)
C20 0.0317(16) 0.0240(16) 0.0142(16) -0.0054(13) 0.0009(13) -0.0112(13)
C21 0.0201(14) 0.0229(16) 0.0134(16) -0.0048(13) -0.0009(12) -0.0068(13)
C22 0.0253(16) 0.0273(17) 0.0179(17) -0.0035(14) 0.0009(13) -0.0072(14)
C23 0.0204(14) 0.0219(16) 0.0159(16) -0.0070(13) -0.0015(12) -0.0046(13)
C24 0.0236(15) 0.0250(17) 0.0176(17) -0.0060(14) -0.0002(13) -0.0071(14)
C25 0.0318(17) 0.0238(17) 0.0243(19) -0.0035(14) 0.0033(14) -0.0103(14)
C26 0.051(2) 0.080(3) 0.032(2) -0.016(2) -0.0107(19) 0.025(2)
C27 0.070(3) 0.061(3) 0.025(2) -0.016(2) 0.0001(19) 0.020(2)
C28 0.0224(15) 0.0264(17) 0.0281(19) -0.0098(15) 0.0003(14) -0.0032(13)
C29 0.055(2) 0.029(2) 0.060(3) -0.0228(19) 0.005(2) -0.0124(17)
C30 0.042(2) 0.051(2) 0.034(2) -0.0231(19) 0.0039(17) -0.0020(17)
C31 0.0190(15) 0.0255(17) 0.0255(18) -0.0078(14) 0.0013(13) -0.0036(13)
C32 0.0257(17) 0.049(2) 0.059(3) -0.011(2) -0.0049(17) -0.0145(16)
C33 0.0311(17) 0.039(2) 0.026(2) -0.0076(16) -0.0054(15) 0.0024(15)
C34 0.0255(16) 0.0226(16) 0.0246(18) -0.0094(14) 0.0019(13) -0.0078(13)
C35 0.0280(17) 0.038(2) 0.054(3) -0.0122(18) 0.0041(17) -0.0169(15)
C36 0.0303(17) 0.043(2) 0.028(2) -0.0125(17) -0.0012(15) -0.0014(15)
C37 0.0313(17) 0.0251(17) 0.0238(18) -0.0122(15) -0.0009(14) -0.0075(14)
C38 0.0369(19) 0.045(2) 0.042(2) -0.0206(19) 0.0070(17) -0.0034(16)
C39 0.051(2) 0.0201(17) 0.046(2) -0.0150(16) 0.0033(18) -0.0097(15)
C40 0.0332(17) 0.0170(16) 0.0247(18) -0.0067(14) 0.0017(14) -0.0112(13)
C41 0.0423(19) 0.0264(18) 0.029(2) -0.0065(15) -0.0050(16) -0.0066(15)
C42 0.0391(18) 0.0295(18) 0.0258(19) -0.0115(15) 0.0030(15) -0.0127(15)

loop_
_atom_type_symbol
_atom_type_description
_atom_type_scat_dispersion_real
_atom_type_scat_dispersion_imag
_atom_type_scat_source
C C 0.0050 0.0020 'International Tables Vol C Tables 4.2.6.8 and 6.1.1.4'
H H 0.0000 0.0000 'International Tables Vol C Tables 4.2.6.8 and 6.1.1.4'
Si Si 0.1000 0.0900 'International Tables Vol C Tables 4.2.6.8 and 6.1.1.4'

loop_
_geom_angle_atom_site_label_1
_geom_angle_atom_site_label_2
_geom_angle_atom_site_label_3
_geom_angle
_geom_angle_site_symmetry_1
_geom_angle_site_symmetry_3
C22 Si1 C25 107.66(14) . .
C22 Si1 C28 105.19(13) . .
C22 Si1 C31 107.19(13) . .
C25 Si1 C28 110.54(14) . .
C25 Si1 C31 110.37(13) . .
C28 Si1 C31 115.44(14) . .
C24 Si2 C34 106.97(13) . .
C24 Si2 C37 108.68(13) . .
C24 Si2 C40 105.66(13) . .
C34 Si2 C37 111.90(14) . .
C34 Si2 C40 110.72(13) . .
C40 Si2 C37 112.53(13) . .
C2 C1 C18 121.5(3) . .
C1 C2 C3 120.5(3) . .
C4 C3 C2 120.2(3) . .
C3 C4 C5 121.6(3) . .
C4 C5 C18 118.0(3) . .
C6 C5 C4 122.1(2) . .
C6 C5 C18 119.9(3) . .
C5 C6 C7 120.9(2) . .
C5 C6 C23 120.5(3) . .
C7 C6 C23 118.6(3) . .
C6 C7 C16 119.2(3) . .
C8 C7 C6 122.2(2) . .
C8 C7 C16 118.6(3) . .
C9 C8 C7 122.9(2) . .
C8 C9 C10 122.6(2) . .
C8 C9 C14 118.3(3) . .
C10 C9 C14 119.0(3) . .
C9 C10 C20 121.5(2) . 2_775
C11 C10 C9 117.7(2) . .
C11 C10 C20 119.8(3) . 2_775
C10 C11 C12 121.5(3) . .
C13 C12 C11 121.6(3) . .
C12 C13 C14 118.0(3) . .
C12 C13 C19 119.6(3) . .
C14 C13 C19 121.0(3) . .
C13 C14 C9 118.7(3) . .
C15 C14 C9 118.8(3) . .
C15 C14 C13 122.4(3) . .
C14 C15 C16 122.8(3) . .
C15 C16 C7 118.6(3) . .
C15 C16 C17 121.8(2) . .
C17 C16 C7 119.6(3) . .
C16 C17 C21 119.5(3) . .
C18 C17 C16 120.9(2) . .
C18 C17 C21 119.5(3) . .
C1 C18 C5 118.2(3) . .
C17 C18 C1 122.3(2) . .
C17 C18 C5 119.5(3) . .
C13 C19 C20 111.8(2) . .
C10 C20 C19 112.7(2) 2_775 .
C22 C21 C17 178.7(3) . .
C21 C22 Si1 177.4(3) . .
C24 C23 C6 178.8(3) . .
C23 C24 Si2 175.2(3) . .
C26 C25 Si1 113.1(2) . .
C26 C25 C27 109.3(3) . .
C27 C25 Si1 112.6(2) . .
C29 C28 Si1 115.3(2) . .
C30 C28 Si1 113.3(2) . .
C30 C28 C29 109.9(3) . .
C32 C31 Si1 113.2(2) . .
C33 C31 Si1 114.86(19) . .
C33 C31 C32 110.2(3) . .
C35 C34 Si2 113.1(2) . .
C36 C34 Si2 112.5(2) . .
C36 C34 C35 110.9(3) . .
C38 C37 Si2 114.3(2) . .
C39 C37 Si2 112.7(2) . .
C39 C37 C38 109.6(3) . .
C41 C40 Si2 112.8(2) . .
C42 C40 Si2 110.1(2) . .
C42 C40 C41 110.7(3) . .

loop_
_geom_bond_atom_site_label_1
_geom_bond_atom_site_label_2
_geom_bond_distance
_geom_bond_site_symmetry_2
Si1 C22 1.852(3) .
Si1 C25 1.886(3) .
Si1 C28 1.886(3) .
Si1 C31 1.890(3) .
Si2 C24 1.847(3) .
Si2 C34 1.887(3) .
Si2 C37 1.891(3) .
Si2 C40 1.889(3) .
C1 C2 1.357(4) .
C1 C18 1.428(4) .
C2 C3 1.424(4) .
C3 C4 1.356(4) .
C4 C5 1.433(4) .
C5 C6 1.407(4) .
C5 C18 1.446(4) .
C6 C7 1.433(4) .
C6 C23 1.438(4) .
C7 C8 1.405(4) .
C7 C16 1.440(4) .
C8 C9 1.393(4) .
C9 C10 1.450(4) .
C9 C14 1.457(4) .
C10 C11 1.365(4) .
C10 C20 1.514(4) 2_775
C11 C12 1.426(4) .
C12 C13 1.362(4) .
C13 C14 1.447(4) .
C13 C19 1.525(4) .
C14 C15 1.387(4) .
C15 C16 1.407(4) .
C16 C17 1.428(4) .
C17 C18 1.411(4) .
C17 C21 1.440(4) .
C19 C20 1.585(4) .
C20 C10 1.514(4) 2_775
C21 C22 1.212(4) .
C23 C24 1.214(4) .
C25 C26 1.511(4) .
C25 C27 1.524(5) .
C28 C29 1.542(4) .
C28 C30 1.534(4) .
C31 C32 1.538(4) .
C31 C33 1.529(4) .
C34 C35 1.538(4) .
C34 C36 1.528(4) .
C37 C38 1.539(4) .
C37 C39 1.537(4) .
C40 C41 1.541(4) .
C40 C42 1.536(4) .
